data_7204912
loop_
_publ_author_name
'Abe, Yutaka'
'Fujiwara, Masami'
'Ohbu, Kazuo'
'Harata, Kazuaki'

_publ_section_title
;
 Crystal structures of glycolipids with odd and even numbered alkyl chains
;
_journal_issue 2
_journal_name_full 'Journal of the Chemical Society, Perkin Transactions 2'
_journal_page_first 341
_journal_paper_doi 10.1039/a905624f
_journal_year 2000
_chemical_formula_sum 'C18 H34 O7'
_chemical_formula_weight 362.46
_chemical_melting_point 145.1
_chemical_name_systematic
; 
 methyl 6-O-undecanoyl-alpha-D-galactopyranoside  
 
;
_space_group_IT_number 4
_symmetry_cell_setting monoclinic
_symmetry_space_group_name_Hall 'P 2yb'
_symmetry_space_group_name_H-M 'P 1 21 1'
_atom_sites_solution_hydrogens geom
_atom_sites_solution_primary direct
_atom_sites_solution_secondary difmap
_audit_creation_date 99_06_01
_audit_creation_method SHELXL
_cell_angle_alpha 90.00
_cell_angle_beta 92.83(1)
_cell_angle_gamma 90.00
_cell_formula_units_Z 2
_cell_length_a 5.778(1)
_cell_length_b 7.903(1)
_cell_length_c 22.326(1)
_cell_measurement_reflns_used 8536
_cell_measurement_temperature 293(2)
_cell_measurement_theta_max 26.39
_cell_measurement_theta_min 0.91
_cell_volume 1018.2(2)
_computing_cell_refinement 'Bruker SAINT'
_computing_data_collection 'Bruker SAINT'
_computing_data_reduction 'Bruker SAINT'
_computing_molecular_graphics 'Bruker SHELXTL'
_computing_publication_material 'Bruker SHELXTL'
_computing_structure_refinement 'SHELXL-93 (Sheldrick, 1993)'
_computing_structure_solution 'SHELXS-86 (Sheldrick, 1990)'
_diffrn_ambient_temperature 293(2)
_diffrn_measurement_device 'Bruker smart'
_diffrn_measurement_method '\w scans'
_diffrn_radiation_monochromator graphite
_diffrn_radiation_source 'fine-focus rotating anode'
_diffrn_radiation_type MoK\a
_diffrn_radiation_wavelength 0.71073
_diffrn_reflns_av_R_equivalents 0.0414
_diffrn_reflns_av_sigmaI/netI 0.0757
_diffrn_reflns_limit_h_max 7
_diffrn_reflns_limit_h_min -5
_diffrn_reflns_limit_k_max 8
_diffrn_reflns_limit_k_min -9
_diffrn_reflns_limit_l_max 27
_diffrn_reflns_limit_l_min -27
_diffrn_reflns_number 5603
_diffrn_reflns_theta_max 26.34
_diffrn_reflns_theta_min 0.91
_diffrn_standards_decay_% -0.2
_diffrn_standards_number 50
_exptl_absorpt_coefficient_mu 0.090
_exptl_absorpt_correction_T_max 1.000
_exptl_absorpt_correction_T_min 0.625
_exptl_absorpt_correction_type empirical
_exptl_crystal_colour clear
_exptl_crystal_density_diffrn 1.182
_exptl_crystal_description plate
_exptl_crystal_F_000 396
_exptl_crystal_size_max 0.3
_exptl_crystal_size_mid 0.2
_exptl_crystal_size_min 0.03
_refine_diff_density_max 0.160
_refine_diff_density_min -0.167
_refine_diff_density_rms 0.044
_refine_ls_abs_structure_details 'Flack H D (1983), Acta Cryst. A39, 876-881'
_refine_ls_abs_structure_Flack -1.66(130)
_refine_ls_extinction_coef 0.0279(36)
_refine_ls_extinction_expression Fc^*^=kFc[1+0.001xFc^2^\l^3^/sin(2\q)]^-1/4^
_refine_ls_extinction_method SHELXL
_refine_ls_goodness_of_fit_all 1.017
_refine_ls_goodness_of_fit_obs 1.062
_refine_ls_hydrogen_treatment noref
_refine_ls_matrix_type full
_refine_ls_number_parameters 230
_refine_ls_number_reflns 3613
_refine_ls_number_restraints 1
_refine_ls_restrained_S_all 1.168
_refine_ls_restrained_S_obs 1.062
_refine_ls_R_factor_all 0.0783
_refine_ls_R_factor_obs 0.0530
_refine_ls_shift/esd_max 0.000
_refine_ls_shift/esd_mean 0.000
_refine_ls_structure_factor_coef Fsqd
_refine_ls_weighting_details 'w=1/[\s^2^(Fo^2^)+(0.0448P)^2^+0.0000P] where P=(Fo^2^+2Fc^2^)/3'
_refine_ls_weighting_scheme calc
_refine_ls_wR_factor_all 0.1398
_refine_ls_wR_factor_obs 0.1092
_reflns_number_observed 2715
_reflns_number_total 3614
_reflns_observed_criterion >2sigma(I)
_cod_data_source_file a905624f.txt
_cod_data_source_block 10
_cod_depositor_comments
;
The following automatic conversions were performed:
'_symmetry_cell_setting' value 'Monoclinic' changed to 'monoclinic'
according to '/home/saulius/struct/CIF-dictionaries/cif_core.dic'
dictionary named 'cif_core.dic' version 2.4.1 from 2010-06-29.

Automatic conversion script
Id: cif_fix_enum 1527 2010-12-29 10:47:43Z saulius 

The following automatic conversions were performed:

'_refine_ls_weighting_scheme' value 'calc
w=1/[\s^2^(Fo^2^)+(0.0448P)^2^+0.0000P] where P=(Fo^2^+2Fc^2^)/3' was
changed to 'calc'. New tag '_refine_ls_weighting_details' was
created. The value of the new tag was set to
'w=1/[\s^2^(Fo^2^)+(0.0448P)^2^+0.0000P] where P=(Fo^2^+2Fc^2^)/3'.

Automatic conversion script
Id: cif_fix_values 3143 2015-03-26 13:38:13Z robertas 

2018-01-21
Z value changed to be consistent with give formula
                 miguel
;
_cod_original_formula_units_Z 3
_cod_original_cell_volume 1018.29(3)
_cod_original_sg_symbol_H-M P2(1)
_cod_database_code 7204912

loop_
_symmetry_equiv_pos_as_xyz
'x, y, z'
'-x, y+1/2, -z'

loop_
_atom_site_aniso_label
_atom_site_aniso_U_11
_atom_site_aniso_U_22
_atom_site_aniso_U_33
_atom_site_aniso_U_23
_atom_site_aniso_U_13
_atom_site_aniso_U_12
C1 0.0171(12) 0.035(2) 0.039(2) 0.0000(13) 0.0018(11) -0.0013(10)
C2 0.0203(12) 0.0294(14) 0.0348(13) -0.0006(11) 0.0014(10) 0.0012(10)
C3 0.0194(12) 0.0288(13) 0.0357(13) -0.0037(12) 0.0004(10) -0.0018(10)
C4 0.0232(13) 0.035(2) 0.0347(13) -0.0018(13) 0.0063(11) 0.0003(11)
C5 0.0308(14) 0.0348(15) 0.0372(13) -0.0013(13) 0.0036(11) -0.0005(11)
C6 0.054(2) 0.050(2) 0.039(2) 0.0036(14) -0.0026(14) -0.0045(14)
C7 0.084(3) 0.048(2) 0.052(2) -0.012(2) -0.012(2) -0.020(2)
O1 0.0391(11) 0.0325(11) 0.0455(11) -0.0082(9) -0.0040(9) -0.0012(8)
O2 0.0262(9) 0.0331(10) 0.0369(10) 0.0049(9) 0.0030(7) 0.0000(8)
O3 0.0266(9) 0.0397(11) 0.0411(10) 0.0043(9) -0.0077(8) -0.0076(8)
O4 0.0253(9) 0.0332(11) 0.0424(10) -0.0021(9) 0.0017(8) -0.0011(7)
O5 0.0257(9) 0.0423(11) 0.0394(10) 0.0022(9) -0.0036(8) 0.0028(8)
O6 0.0560(13) 0.069(2) 0.0359(10) -0.0015(11) -0.0050(9) 0.0080(11)
O7 0.075(2) 0.159(3) 0.091(2) -0.051(2) -0.020(2) 0.039(2)
C8 0.052(2) 0.076(3) 0.046(2) -0.003(2) 0.003(2) 0.000(2)
C9 0.070(2) 0.094(3) 0.053(2) -0.006(2) -0.012(2) 0.001(2)
C10 0.061(2) 0.107(3) 0.053(2) -0.007(2) -0.009(2) 0.002(2)
C11 0.068(2) 0.100(3) 0.050(2) -0.003(2) -0.007(2) -0.006(2)
C12 0.066(2) 0.122(4) 0.053(2) -0.007(2) -0.012(2) -0.005(2)
C13 0.067(2) 0.109(3) 0.051(2) -0.004(2) -0.005(2) 0.000(2)
C14 0.066(2) 0.119(4) 0.052(2) -0.007(2) -0.008(2) -0.002(2)
C15 0.073(3) 0.111(3) 0.055(2) -0.004(2) -0.006(2) 0.005(2)
C16 0.066(2) 0.096(3) 0.058(2) -0.003(2) -0.008(2) -0.004(2)
C17 0.091(3) 0.146(4) 0.059(2) -0.012(3) -0.016(2) 0.024(3)
C18 0.081(3) 0.143(5) 0.073(3) 0.007(3) -0.019(2) 0.003(3)

loop_
_atom_site_label
_atom_site_type_symbol
_atom_site_fract_x
_atom_site_fract_y
_atom_site_fract_z
_atom_site_U_iso_or_equiv
_atom_site_thermal_displace_type
_atom_site_occupancy
_atom_site_calc_flag
_atom_site_refinement_flags
_atom_site_disorder_group
C1 C 1.0100(4) 0.0681(3) 0.57178(12) 0.0306(6) Uani 1 d . .
H1A H 1.1641(4) 0.0896(3) 0.55692(12) 0.037 Uiso 1 calc R .
C2 C 0.8517(4) 0.0089(3) 0.51922(11) 0.0282(6) Uani 1 d . .
H2B H 0.9230(4) -0.0908(3) 0.50165(11) 0.034 Uiso 1 calc R .
C3 C 0.6175(4) -0.0445(3) 0.54167(11) 0.0280(6) Uani 1 d . .
H3B H 0.5425(4) 0.0549(3) 0.55837(11) 0.034 Uiso 1 calc R .
C4 C 0.6502(4) -0.1785(3) 0.59127(11) 0.0306(6) Uani 1 d . .
H4B H 0.4994(4) -0.1986(3) 0.60822(11) 0.037 Uiso 1 calc R .
C5 C 0.8129(4) -0.1051(4) 0.64069(11) 0.0342(6) Uani 1 d . .
H5A H 0.7413(4) -0.0048(4) 0.65772(11) 0.041 Uiso 1 calc R .
C6 C 0.8650(6) -0.2320(4) 0.68971(13) 0.0479(8) Uani 1 d . .
H6A H 0.7237(6) -0.2902(4) 0.69932(13) 0.058 Uiso 1 calc R .
H6B H 0.9738(6) -0.3155(4) 0.67617(13) 0.058 Uiso 1 calc R .
C7 C 1.0862(6) 0.3062(4) 0.63366(15) 0.0620(10) Uani 1 d . .
H7A H 1.0193(6) 0.4098(4) 0.64710(15) 0.093 Uiso 1 calc R .
H7B H 1.2248(6) 0.3308(4) 0.61331(15) 0.093 Uiso 1 calc R .
H7C H 1.1232(6) 0.2347(4) 0.66756(15) 0.093 Uiso 1 calc R .
O1 O 0.9230(3) 0.2211(2) 0.59320(8) 0.0393(5) Uani 1 d . .
O2 O 0.8264(3) 0.1356(2) 0.47347(8) 0.0320(4) Uani 1 d . .
H2 H 0.7444(42) 0.2309(14) 0.4886(4) 0.048 Uiso 1 calc R .
O3 O 0.4699(3) -0.1112(2) 0.49408(7) 0.0361(5) Uani 1 d . .
H3 H 0.4244(40) -0.0218(7) 0.4669(7) 0.054 Uiso 1 calc R .
O4 O 0.7332(3) -0.3357(2) 0.56961(8) 0.0336(4) Uani 1 d . .
H4 H 0.8874(18) -0.3212(8) 0.5563(11) 0.050 Uiso 1 calc R .
O5 O 1.0313(3) -0.0583(2) 0.61651(7) 0.0360(5) Uani 1 d . .
O6 O 0.9627(4) -0.1472(3) 0.74270(8) 0.0539(6) Uani 1 d . .
O7 O 1.2916(5) -0.2930(5) 0.73894(13) 0.1093(12) Uani 1 d . .
C8 C 1.1741(6) -0.1919(5) 0.76362(14) 0.0576(9) Uani 1 d . .
C9 C 1.2371(6) -0.1025(6) 0.82112(14) 0.0725(11) Uani 1 d . .
H9A H 1.1083(6) -0.1115(6) 0.84721(14) 0.087 Uiso 1 calc R .
H9B H 1.2594(6) 0.0166(6) 0.81260(14) 0.087 Uiso 1 calc R .
C10 C 1.4533(6) -0.1693(6) 0.85428(14) 0.0740(11) Uani 1 d . .
H10A H 1.5870(6) -0.1432(6) 0.83133(14) 0.089 Uiso 1 calc R .
H10B H 1.4424(6) -0.2914(6) 0.85746(14) 0.089 Uiso 1 calc R .
C11 C 1.4890(6) -0.0941(6) 0.91695(14) 0.0730(11) Uani 1 d . .
H11A H 1.5028(6) 0.0278(6) 0.91348(14) 0.088 Uiso 1 calc R .
H11B H 1.3529(6) -0.1175(6) 0.93932(14) 0.088 Uiso 1 calc R .
C12 C 1.7015(7) -0.1614(6) 0.9521(2) 0.0810(12) Uani 1 d . .
H12A H 1.6928(7) -0.2840(6) 0.9531(2) 0.097 Uiso 1 calc R .
H12B H 1.8383(7) -0.1311(6) 0.9311(2) 0.097 Uiso 1 calc R .
C13 C 1.7300(6) -0.0968(7) 1.01597(14) 0.0758(11) Uani 1 d . .
H13A H 1.7386(6) 0.0257(7) 1.01505(14) 0.091 Uiso 1 calc R .
H13B H 1.5932(6) -0.1273(7) 1.03708(14) 0.091 Uiso 1 calc R .
C14 C 1.9415(6) -0.1640(7) 1.05081(14) 0.0796(12) Uani 1 d . .
H14A H 1.9348(6) -0.2866(7) 1.05066(14) 0.096 Uiso 1 calc R .
H14B H 2.0782(6) -0.1309(7) 1.03018(14) 0.096 Uiso 1 calc R .
C15 C 1.9686(6) -0.1044(7) 1.11493(14) 0.0799(12) Uani 1 d . .
H15A H 1.8306(6) -0.1357(7) 1.13538(14) 0.096 Uiso 1 calc R .
H15B H 1.9781(6) 0.0182(7) 1.11506(14) 0.096 Uiso 1 calc R .
C16 C 2.1790(7) -0.1744(6) 1.15025(15) 0.0733(11) Uani 1 d . .
H16A H 2.1704(7) -0.2969(6) 1.14990(15) 0.088 Uiso 1 calc R .
H16B H 2.3172(7) -0.1421(6) 1.13008(15) 0.088 Uiso 1 calc R .
C17 C 2.2032(8) -0.1160(8) 1.2137(2) 0.099(2) Uani 1 d . .
H17A H 2.0620(8) -0.1439(8) 1.2333(2) 0.119 Uiso 1 calc R .
H17B H 2.2181(8) 0.0063(8) 1.2139(2) 0.119 Uiso 1 calc R .
C18 C 2.4059(7) -0.1902(7) 1.2499(2) 0.099(2) Uani 1 d . .
H18A H 2.4083(7) -0.1460(7) 1.2900(2) 0.149 Uiso 1 calc R .
H18B H 2.5474(7) -0.1606(7) 1.2316(2) 0.149 Uiso 1 calc R .
H18C H 2.3910(7) -0.3111(7) 1.2511(2) 0.149 Uiso 1 calc R .

loop_
_atom_type_symbol
_atom_type_description
_atom_type_scat_dispersion_real
_atom_type_scat_dispersion_imag
_atom_type_scat_source
C C 0.0033 0.0016 'International Tables Vol C Tables 4.2.6.8 and 6.1.1.4'
H H 0.0000 0.0000 'International Tables Vol C Tables 4.2.6.8 and 6.1.1.4'
O O 0.0106 0.0060 'International Tables Vol C Tables 4.2.6.8 and 6.1.1.4'

loop_
_geom_angle_atom_site_label_1
_geom_angle_atom_site_label_2
_geom_angle_atom_site_label_3
_geom_angle
_geom_angle_site_symmetry_1
_geom_angle_site_symmetry_3
_geom_angle_publ_flag
O1 C1 O5 112.9(2) . . no
O1 C1 C2 108.4(2) . . no
O5 C1 C2 110.8(2) . . no
O2 C2 C1 111.7(2) . . no
O2 C2 C3 111.5(2) . . no
C1 C2 C3 109.9(2) . . no
O3 C3 C2 111.4(2) . . no
O3 C3 C4 109.2(2) . . no
C2 C3 C4 110.4(2) . . no
O4 C4 C5 111.7(2) . . no
O4 C4 C3 112.8(2) . . no
C5 C4 C3 107.9(2) . . no
O5 C5 C6 107.2(2) . . no
O5 C5 C4 110.2(2) . . no
C6 C5 C4 111.5(2) . . no
O6 C6 C5 110.0(2) . . no
C1 O1 C7 112.4(2) . . no
C1 O5 C5 113.5(2) . . no
C8 O6 C6 118.5(3) . . no
O7 C8 O6 123.0(3) . . no
O7 C8 C9 126.2(3) . . no
O6 C8 C9 110.8(3) . . no
C8 C9 C10 114.5(3) . . no
C9 C10 C11 112.6(3) . . no
C12 C11 C10 114.0(3) . . no
C13 C12 C11 114.5(4) . . no
C14 C13 C12 114.4(4) . . no
C15 C14 C13 115.0(4) . . no
C14 C15 C16 114.9(4) . . no
C17 C16 C15 114.5(4) . . no
C16 C17 C18 115.0(4) . . no

loop_
_geom_bond_atom_site_label_1
_geom_bond_atom_site_label_2
_geom_bond_distance
_geom_bond_site_symmetry_2
_geom_bond_publ_flag
C1 O1 1.403(3) . no
C1 O5 1.413(3) . no
C1 C2 1.525(3) . no
C2 O2 1.433(3) . no
C2 C3 1.525(3) . no
C3 O3 1.430(3) . no
C3 C4 1.537(3) . no
C4 O4 1.425(3) . no
C4 C5 1.528(3) . no
C5 O5 1.445(3) . no
C5 C6 1.504(4) . no
C6 O6 1.450(3) . no
C7 O1 1.440(3) . no
O6 C8 1.334(4) . no
O7 C8 1.200(4) . no
C8 C9 1.494(5) . no
C9 C10 1.515(4) . no
C10 C11 1.525(5) . no
C11 C12 1.521(5) . no
C12 C13 1.515(5) . no
C13 C14 1.512(4) . no
C14 C15 1.508(5) . no
C15 C16 1.521(5) . no
C16 C17 1.489(5) . no
C17 C18 1.509(5) . no

loop_
_geom_torsion_atom_site_label_1
_geom_torsion_atom_site_label_2
_geom_torsion_atom_site_label_3
_geom_torsion_atom_site_label_4
_geom_torsion
_geom_torsion_site_symmetry_1
_geom_torsion_site_symmetry_2
_geom_torsion_site_symmetry_3
_geom_torsion_site_symmetry_4
_geom_torsion_publ_flag
O1 C1 C2 O2 55.3(3) . . . . no
O5 C1 C2 O2 179.6(2) . . . . no
O1 C1 C2 C3 -69.0(2) . . . . no
O5 C1 C2 C3 55.3(3) . . . . no
O2 C2 C3 O3 59.4(3) . . . . no
C1 C2 C3 O3 -176.2(2) . . . . no
O2 C2 C3 C4 -179.2(2) . . . . no
C1 C2 C3 C4 -54.8(3) . . . . no
O3 C3 C4 O4 54.7(2) . . . . no
C2 C3 C4 O4 -68.0(3) . . . . no
O3 C3 C4 C5 178.7(2) . . . . no
C2 C3 C4 C5 56.0(2) . . . . no
O4 C4 C5 O5 66.6(3) . . . . no
C3 C4 C5 O5 -58.0(3) . . . . no
O4 C4 C5 C6 -52.3(3) . . . . no
C3 C4 C5 C6 -176.9(2) . . . . no
O5 C5 C6 O6 75.4(3) . . . . yes
C4 C5 C6 O6 -164.0(2) . . . . yes
O5 C1 O1 C7 69.9(3) . . . . no
C2 C1 O1 C7 -167.1(2) . . . . no
O1 C1 O5 C5 62.1(3) . . . . no
C2 C1 O5 C5 -59.6(2) . . . . no
C6 C5 O5 C1 -176.8(2) . . . . no
C4 C5 O5 C1 61.7(3) . . . . no
C5 C6 O6 C8 -120.2(3) . . . . yes
C6 O6 C8 O7 3.8(5) . . . . no
C6 O6 C8 C9 -175.0(3) . . . . yes
O7 C8 C9 C10 -9.8(6) . . . . no
O6 C8 C9 C10 168.9(3) . . . . no
C8 C9 C10 C11 -170.8(3) . . . . no
C9 C10 C11 C12 178.6(3) . . . . no
C10 C11 C12 C13 -176.0(4) . . . . no
C11 C12 C13 C14 -180.0(4) . . . . no
C12 C13 C14 C15 -178.4(4) . . . . no
C13 C14 C15 C16 179.0(4) . . . . no
C14 C15 C16 C17 -179.5(4) . . . . no
C15 C16 C17 C18 177.6(4) . . . . no
